data_7118637
loop_
_publ_author_name
'Reinholdt, Anders'
'Herbst, Konrad'
'Bendix, Jesper'

_publ_section_title
;
 Delivering carbide ligands to sulfide-rich clusters.
;
_journal_issue 10
_journal_name_full 'Chemical communications (Cambridge, England)'
_journal_page_first 2015
_journal_page_last 2018
_journal_paper_doi 10.1039/c5cc08918b
_journal_volume 52
_journal_year 2016
_chemical_formula_moiety 'C55 H87 Cl2 Mo3 P2 Pt Ru S4, 3(C H Cl3), C7 H7 O3 S'
_chemical_formula_sum 'C65 H97 Cl11 Mo3 O3 P2 Pt Ru S5'
_chemical_formula_weight 2122.59
_chemical_name_systematic
;
 ?
;
_space_group_crystal_system monoclinic
_space_group_IT_number 14
_space_group_name_Hall '-P 2ybc'
_space_group_name_H-M_alt 'P 1 21/c 1'
_symmetry_space_group_name_Hall '-P 2ybc'
_symmetry_space_group_name_H-M 'P 1 21/c 1'
_atom_sites_solution_hydrogens geom
_atom_sites_solution_primary iterative
_audit_creation_date 2015-06-18
_audit_creation_method
;
Olex2 1.2
(compiled 2015.01.26 svn.r3150 for OlexSys, GUI svn.r4998)
;
_audit_update_record
;
2015-10-26 deposited with the CCDC.
2015-11-18 downloaded from the CCDC.
;
_cell_angle_alpha 90
_cell_angle_beta 93.738(2)
_cell_angle_gamma 90
_cell_formula_units_Z 4
_cell_length_a 22.0554(19)
_cell_length_b 9.9627(9)
_cell_length_c 36.388(3)
_cell_measurement_reflns_used 9810
_cell_measurement_temperature 122(2)
_cell_measurement_theta_max 26.45
_cell_measurement_theta_min 2.24
_cell_volume 7978.6(12)
_computing_molecular_graphics 'Olex2 (Dolomanov et al., 2009)'
_computing_publication_material 'Olex2 (Dolomanov et al., 2009)'
_computing_structure_refinement 'ShelXL (Sheldrick, 2008)'
_computing_structure_solution 'olex2.solve (Bourhis et al., 2015)'
_diffrn_ambient_temperature 122(2)
_diffrn_measured_fraction_theta_full 0.976
_diffrn_measured_fraction_theta_max 0.999
_diffrn_measurement_device_type 'Bruker APEX-II CCD'
_diffrn_measurement_method '\f and \w scans'
_diffrn_radiation_type MoK\a
_diffrn_radiation_wavelength 0.71073
_diffrn_reflns_av_R_equivalents 0.0701
_diffrn_reflns_av_unetI/netI 0.0540
_diffrn_reflns_laue_measured_fraction_full 0.976
_diffrn_reflns_laue_measured_fraction_max 0.999
_diffrn_reflns_limit_h_max 26
_diffrn_reflns_limit_h_min -26
_diffrn_reflns_limit_k_max 11
_diffrn_reflns_limit_k_min -11
_diffrn_reflns_limit_l_max 43
_diffrn_reflns_limit_l_min -43
_diffrn_reflns_number 107771
_diffrn_reflns_point_group_measured_fraction_full 0.976
_diffrn_reflns_point_group_measured_fraction_max 0.999
_diffrn_reflns_theta_full 25.242
_diffrn_reflns_theta_max 25.027
_diffrn_reflns_theta_min 2.244
_diffrn_standards_number 0
_exptl_absorpt_coefficient_mu 2.972
_exptl_absorpt_correction_T_max 0.7455
_exptl_absorpt_correction_T_min 0.5753
_exptl_absorpt_correction_type multi-scan
_exptl_absorpt_process_details
;
SADABS-2012/1 (Bruker,2012) was used for absorption correction.
wR2(int) was 0.1047 before and 0.0591 after correction.
The Ratio of minimum to maximum transmission is 0.7717.
The \l/2 correction factor is 0.0000.
;
_exptl_crystal_colour brown
_exptl_crystal_colour_primary brown
_exptl_crystal_density_diffrn 1.767
_exptl_crystal_description Prism
_exptl_crystal_F_000 4224
_exptl_crystal_size_max 0.4
_exptl_crystal_size_mid 0.12
_exptl_crystal_size_min 0.08
_refine_diff_density_max 2.189
_refine_diff_density_min -1.243
_refine_diff_density_rms 0.154
_refine_ls_extinction_method none
_refine_ls_goodness_of_fit_ref 1.120
_refine_ls_hydrogen_treatment constr
_refine_ls_matrix_type full
_refine_ls_number_parameters 884
_refine_ls_number_reflns 14078
_refine_ls_number_restraints 56
_refine_ls_restrained_S_all 1.121
_refine_ls_R_factor_all 0.0789
_refine_ls_R_factor_gt 0.0553
_refine_ls_shift/su_max 0.004
_refine_ls_shift/su_mean 0.000
_refine_ls_structure_factor_coef Fsqd
_refine_ls_weighting_details 'w=1/[\s^2^(Fo^2^)+(0.0300P)^2^+69.7287P] where P=(Fo^2^+2Fc^2^)/3'
_refine_ls_weighting_scheme calc
_refine_ls_wR_factor_gt 0.1049
_refine_ls_wR_factor_ref 0.1117
_reflns_Friedel_coverage 0.000
_reflns_number_gt 11168
_reflns_number_total 14078
_reflns_threshold_expression 'I > 2\s(I)'
_cod_data_source_file c5cc08918b2.cif
_cod_data_source_block mo_d8v726_0m-ny
_cod_original_cell_volume 7978.5(12)
_cod_database_code 7118637
_shelxl_version_number 2013-3
_shelx_space_group_comment
;
The symmetry employed for this shelxl refinement is uniquely defined
by the following loop, which should always be used as a source of
symmetry information in preference to the above space-group names.
They are only intended as comments.
;
_shelx_estimated_absorpt_t_max 0.797
_shelx_estimated_absorpt_t_min 0.383
_olex2_refinement_description
;
1. Fixed Uiso
 At 1.2 times of:
  All C(H) groups, All C(H,H) groups, All C(H,H,H,H) groups
 At 1.5 times of:
  All C(H,H,H) groups
2. Restrained distances
 C61-C60 \\sim C61A-C60A
 with sigma of 0.002
 C60-C59 \\sim C60A-C59A
 with sigma of 0.002
 C61A-C62A \\sim C61-C62
 with sigma of 0.002
 C58-C59 \\sim C58A-C59A
 with sigma of 0.002
 C57A-C62A \\sim C57-C62
 with sigma of 0.002
 C57-C58 \\sim C57A-C58A
 with sigma of 0.002
 C57A-C56A \\sim C57-C56
 with sigma of 0.002
 S5-C60 \\sim S5A-C60A
 with sigma of 0.002
3. Uiso/Uaniso restraints and constraints
Uanis(C4) \\sim Ueq, Uanis(C12) \\sim Ueq, Uanis(C22) \\sim Ueq, Uanis(O2)
\\sim Ueq, Uanis(O3) \\sim Ueq, Uanis(O3A) \\sim Ueq: with sigma of 0.01 and
sigma for terminal atoms of 0.02
Uanis(C9) \\sim Ueq, Uanis(C13) \\sim Ueq: with sigma of 0.05 and sigma for
terminal atoms of 0.1
Uiso(C56A) = Uiso(C57A) = Uiso(C62A) = Uiso(C58A) = Uiso(C59A) = Uiso(C61A) =
Uiso(C60A)
Uanis(C57) = Uanis(C56) = Uanis(C62) = Uanis(C58) = Uanis(C61) = Uanis(C60) =
Uanis(C59)
4. Others
 Sof(O2A)=Sof(O3A)=Sof(O1A)=Sof(S5A)=Sof(C60A)=Sof(C59A)=Sof(H59A)=Sof(C61A)=
 Sof(H61A)=Sof(C62A)=Sof(H62A)=Sof(C58A)=Sof(H58A)=Sof(C57A)=Sof(C56A)=
 Sof(H56D)=Sof(H56E)=Sof(H56F)=1-FVAR(1)
 Sof(S5)=Sof(O1)=Sof(O3)=Sof(O2)=Sof(C59)=Sof(H59)=Sof(C60)=Sof(C62)=Sof(H62)=
 Sof(C58)=Sof(H58)=Sof(C61)=Sof(H61)=Sof(C56)=Sof(H56A)=Sof(H56B)=Sof(H56C)=
 Sof(C57)=FVAR(1)
 Sof(C8A)=Sof(H8AA)=Sof(H8AB)=Sof(H8AC)=Sof(C9A)=Sof(C12A)=Sof(H12A)=Sof(C10A)=
 Sof(H10A)=Sof(C11A)=Sof(H11A)=Sof(H13A)=1-FVAR(2)
 Sof(C10)=Sof(H10)=Sof(C12)=Sof(H12)=Sof(C9)=Sof(C11)=Sof(H11)=Sof(C8)=
 Sof(H8A)=Sof(H8B)=Sof(H8C)=Sof(H13)=FVAR(2)
 Sof(H26A)=Sof(H28C)=Sof(H28D)=Sof(H29C)=Sof(H29D)=Sof(H31C)=Sof(H31D)=
 Sof(C30A)=Sof(H30C)=Sof(H30D)=Sof(C27A)=Sof(H27C)=Sof(H27D)=1-FVAR(3)
 Sof(H26)=Sof(H28A)=Sof(H28B)=Sof(H29A)=Sof(H29B)=Sof(C27)=Sof(H27A)=Sof(H27B)=
 Sof(H31A)=Sof(H31B)=Sof(C30)=Sof(H30A)=Sof(H30B)=FVAR(3)
5.a Ternary CH refined with riding coordinates:
 C50(H50), C16(H16), C63(H63), C5(H5), C32(H32), C6(H6), C38(H38), C10(H10),
 C64(H64), C44(H44), C4(H4), C18(H18), C12(H12), C17(H17), C11(H11), C26(H26),
 C26(H26A), C20(H20), C65(H65), C19(H19), C7(H7), C12A(H12A), C10A(H10A),
 C11A(H11A), C13(H13), C13(H13A)
5.b Secondary CH2 refined with riding coordinates:
 C33(H33A,H33B), C43(H43A,H43B), C46(H46A,H46B), C39(H39A,H39B), C37(H37A,
 H37B), C49(H49A,H49B), C51(H51A,H51B), C53(H53A,H53B), C48(H48A,H48B),
 C42(H42A,H42B), C35(H35A,H35B), C34(H34A,H34B), C55(H55A,H55B), C45(H45A,H45B),
  C47(H47A,H47B), C36(H36A,H36B), C40(H40A,H40B), C41(H41A,H41B), C52(H52A,
 H52B), C54(H54A,H54B), C25(H25A,H25B), C24(H24A,H24B), C28(H28A,H28B),
 C28(H28C,H28D), C29(H29A,H29B), C29(H29C,H29D), C27(H27A,H27B), C31(H31A,H31B),
  C31(H31C,H31D), C21(H21A,H21B), C30(H30A,H30B), C22(H22A,H22B), C23(H23A,
 H23B), C30A(H30C,H30D), C27A(H27C,H27D)
5.c Aromatic/amide H refined with riding coordinates:
 C59(H59), C62(H62), C58(H58), C61(H61), C59A(H59A), C61A(H61A), C62A(H62A),
 C58A(H58A)
5.d Idealised Me refined as rotating group:
 C14(H14A,H14B,H14C), C2(H2A,H2B,H2C), C8(H8A,H8B,H8C), C56(H56A,H56B,H56C),
 C56A(H56D,H56E,H56F), C8A(H8AA,H8AB,H8AC)
;
_olex2_submission_special_instructions 'No special instructions were received'

loop_
_space_group_symop_operation_xyz
'x, y, z'
'-x, y+1/2, -z+1/2'
'-x, -y, -z'
'x, -y-1/2, z-1/2'

loop_
_atom_site_label
_atom_site_type_symbol
_atom_site_fract_x
_atom_site_fract_y
_atom_site_fract_z
_atom_site_U_iso_or_equiv
_atom_site_adp_type
_atom_site_occupancy
_atom_site_site_symmetry_order
_atom_site_calc_flag
_atom_site_refinement_flags_posn
_atom_site_refinement_flags_adp
_atom_site_refinement_flags_occupancy
_atom_site_disorder_assembly
_atom_site_disorder_group
Pt1 Pt 0.80157(2) 0.65993(3) 0.61703(2) 0.01995(9) Uani 1 1 d . . . . .
Ru1 Ru 0.66306(3) 0.50189(6) 0.64003(2) 0.02016(15) Uani 1 1 d . . . . .
Mo1 Mo 0.91835(3) 0.77294(7) 0.64229(2) 0.02162(16) Uani 1 1 d . . . . .
Mo2 Mo 0.90729(3) 0.64034(7) 0.57370(2) 0.02720(17) Uani 1 1 d . . . . .
Mo3 Mo 0.85073(3) 0.89169(7) 0.58211(2) 0.02556(17) Uani 1 1 d . . . . .
P2 P 0.68240(9) 0.4861(2) 0.70603(5) 0.0229(5) Uani 1 1 d . . . . .
Cl2 Cl 0.69777(9) 0.27869(19) 0.63482(6) 0.0302(5) Uani 1 1 d . . . . .
S1 S 0.82340(9) 0.87528(18) 0.64267(5) 0.0229(4) Uani 1 1 d . . . . .
S2 S 0.89557(9) 0.5478(2) 0.63147(6) 0.0260(5) Uani 1 1 d . . . . .
S4 S 0.95335(9) 0.8442(2) 0.58708(6) 0.0291(5) Uani 1 1 d . . . . .
S3 S 0.80936(9) 0.7019(2) 0.55330(5) 0.0293(5) Uani 1 1 d . . . . .
Cl1 Cl 0.59835(8) 0.6875(2) 0.65029(5) 0.0290(5) Uani 1 1 d . . . . .
P1 P 0.61431(9) 0.4936(2) 0.57843(6) 0.0265(5) Uani 1 1 d . . . . .
Cl3 Cl 0.98823(10) 0.6902(2) 0.30923(7) 0.0479(6) Uani 1 1 d . . . . .
Cl4 Cl 0.86852(13) 0.8029(3) 0.29931(8) 0.0677(8) Uani 1 1 d . . . . .
Cl6 Cl 0.27550(15) 0.3165(3) 0.54602(10) 0.0802(10) Uani 1 1 d . . . . .
Cl5 Cl 0.88442(14) 0.5380(3) 0.32900(11) 0.0878(11) Uani 1 1 d . . . . .
Cl11 Cl 0.4127(2) 0.8242(5) 0.60192(10) 0.1315(18) Uani 1 1 d . . . . .
Cl7 Cl 0.2763(2) 0.0393(3) 0.56166(12) 0.1134(16) Uani 1 1 d . . . . .
S5 S 0.0641(2) 1.1275(4) 0.57762(15) 0.0583(17) Uani 0.729(8) 1 d D . P A 1
Cl9 Cl 0.4397(3) 0.9388(5) 0.67205(11) 0.1286(17) Uani 1 1 d . . . . .
Cl8 Cl 0.2683(2) 0.2281(5) 0.62046(9) 0.1221(16) Uani 1 1 d . . . . .
Cl10 Cl 0.3978(3) 0.6683(5) 0.66626(13) 0.1424(19) Uani 1 1 d . . . . .
C33 C 0.6449(4) 0.7641(8) 0.5623(2) 0.033(2) Uani 1 1 d . . . . .
H33A H 0.6665 0.7616 0.5871 0.040 Uiso 1 1 calc R . . . .
H33B H 0.6743 0.7417 0.5439 0.040 Uiso 1 1 calc R . . . .
C50 C 0.6798(3) 0.6514(8) 0.7291(2) 0.0267(18) Uani 1 1 d . . . . .
H50 H 0.6374 0.6841 0.7231 0.032 Uiso 1 1 calc R . . . .
C1 C 0.7280(3) 0.5787(8) 0.6296(2) 0.0240(18) Uani 1 1 d . . . . .
O1 O 0.0235(5) 1.1369(12) 0.6068(3) 0.049(3) Uani 0.729(8) 1 d . . P A 1
C16 C 0.8816(4) 1.0938(9) 0.5578(3) 0.046(3) Uani 1 1 d . . . . .
H16 H 0.9246 1.1249 0.5568 0.055 Uiso 1 1 calc R . . . .
C63 C 0.9162(4) 0.6984(9) 0.3269(3) 0.041(2) Uani 1 1 d . . . . .
H63 H 0.9205 0.7367 0.3524 0.049 Uiso 1 1 calc R . . . .
C5 C 1.0173(4) 0.7935(11) 0.6666(3) 0.045(3) Uani 1 1 d . . . . .
H5 H 1.0546 0.7837 0.6526 0.054 Uiso 1 1 calc R . . . .
C43 C 0.5579(3) 0.4467(8) 0.7121(2) 0.033(2) Uani 1 1 d . . . . .
H43A H 0.5529 0.4445 0.6849 0.040 Uiso 1 1 calc R . . . .
H43B H 0.5559 0.5417 0.7200 0.040 Uiso 1 1 calc R . . . .
O3 O 0.0308(6) 1.1165(12) 0.5409(3) 0.087(4) Uani 0.729(8) 1 d . U P A 1
C46 C 0.8652(4) 0.3817(9) 0.7218(2) 0.037(2) Uani 1 1 d . . . . .
H46A H 0.8637 0.3085 0.7034 0.045 Uiso 1 1 calc R . . . .
H46B H 0.9021 0.4355 0.7185 0.045 Uiso 1 1 calc R . . . .
C32 C 0.5933(4) 0.6616(9) 0.5604(2) 0.033(2) Uani 1 1 d . . . . .
H32 H 0.5634 0.6968 0.5775 0.039 Uiso 1 1 calc R . . . .
C6 C 0.9910(4) 0.6937(10) 0.6867(3) 0.042(2) Uani 1 1 d . . . . .
H6 H 1.0056 0.5988 0.6892 0.051 Uiso 1 1 calc R . . . .
C38 C 0.6199(4) 0.3893(8) 0.7245(2) 0.0287(19) Uani 1 1 d . . . . .
H38 H 0.6245 0.3946 0.7520 0.034 Uiso 1 1 calc R . . . .
C39 C 0.6217(4) 0.2408(9) 0.7136(3) 0.044(2) Uani 1 1 d . . . . .
H39A H 0.6611 0.2014 0.7226 0.053 Uiso 1 1 calc R . . . .
H39B H 0.6180 0.2329 0.6864 0.053 Uiso 1 1 calc R . . . .
C37 C 0.5591(4) 0.6639(10) 0.5218(3) 0.043(2) Uani 1 1 d . . . . .
H37A H 0.5871 0.6390 0.5028 0.052 Uiso 1 1 calc R . . . .
H37B H 0.5253 0.5985 0.5209 0.052 Uiso 1 1 calc R . . . .
C49 C 0.7553(4) 0.3414(10) 0.7613(2) 0.043(2) Uani 1 1 d . . . . .
H49A H 0.7178 0.2916 0.7660 0.051 Uiso 1 1 calc R . . . .
H49B H 0.7592 0.4177 0.7787 0.051 Uiso 1 1 calc R . . . .
C10 C 0.9764(8) 0.6202(16) 0.5291(5) 0.023(4) Uani 0.61(2) 1 d . . P B 1
H10 H 0.9972 0.6970 0.5175 0.027 Uiso 0.61(2) 1 calc R . P B 1
C51 C 0.7201(4) 0.7583(8) 0.7129(2) 0.032(2) Uani 1 1 d . . . . .
H51A H 0.7633 0.7380 0.7200 0.038 Uiso 1 1 calc R . . . .
H51B H 0.7146 0.7558 0.6857 0.038 Uiso 1 1 calc R . . . .
C53 C 0.7079(4) 0.9028(9) 0.7684(3) 0.043(2) Uani 1 1 d . . . . .
H53A H 0.7508 0.8935 0.7779 0.052 Uiso 1 1 calc R . . . .
H53B H 0.6932 0.9914 0.7763 0.052 Uiso 1 1 calc R . . . .
C48 C 0.8106(4) 0.2482(9) 0.7674(2) 0.042(2) Uani 1 1 d . . . . .
H48A H 0.8130 0.2147 0.7931 0.050 Uiso 1 1 calc R . . . .
H48B H 0.8056 0.1699 0.7507 0.050 Uiso 1 1 calc R . . . .
C42 C 0.5059(4) 0.3689(9) 0.7279(3) 0.049(3) Uani 1 1 d . . . . .
H42A H 0.5085 0.3786 0.7551 0.059 Uiso 1 1 calc R . . . .
H42B H 0.4666 0.4072 0.7183 0.059 Uiso 1 1 calc R . . . .
O2 O 0.1092(5) 1.2328(12) 0.5805(5) 0.091(4) Uani 0.729(8) 1 d . U P A 1
C64 C 0.2483(5) 0.1937(10) 0.5751(3) 0.053(3) Uani 1 1 d . . . . .
H64 H 0.2029 0.1916 0.5716 0.064 Uiso 1 1 calc R . . . .
C35 C 0.5837(5) 0.9113(11) 0.5177(3) 0.056(3) Uani 1 1 d . . . . .
H35A H 0.5651 1.0013 0.5147 0.067 Uiso 1 1 calc R . . . .
H35B H 0.6117 0.8986 0.4977 0.067 Uiso 1 1 calc R . . . .
C34 C 0.6194(4) 0.9030(9) 0.5549(3) 0.046(3) Uani 1 1 d . . . . .
H34A H 0.6532 0.9686 0.5556 0.056 Uiso 1 1 calc R . . . .
H34B H 0.5924 0.9274 0.5746 0.056 Uiso 1 1 calc R . . . .
C55 C 0.6872(4) 0.6549(9) 0.7709(2) 0.034(2) Uani 1 1 d . . . . .
H55A H 0.7297 0.6328 0.7792 0.041 Uiso 1 1 calc R . . . .
H55B H 0.6603 0.5872 0.7813 0.041 Uiso 1 1 calc R . . . .
C45 C 0.8094(3) 0.4707(9) 0.7150(2) 0.031(2) Uani 1 1 d . . . . .
H45A H 0.8072 0.5032 0.6893 0.037 Uiso 1 1 calc R . . . .
H45B H 0.8130 0.5498 0.7315 0.037 Uiso 1 1 calc R . . . .
C47 C 0.8694(4) 0.3214(9) 0.7601(2) 0.039(2) Uani 1 1 d . . . . .
H47A H 0.8770 0.3933 0.7786 0.047 Uiso 1 1 calc R . . . .
H47B H 0.9039 0.2576 0.7624 0.047 Uiso 1 1 calc R . . . .
C36 C 0.5345(4) 0.8050(11) 0.5145(3) 0.054(3) Uani 1 1 d . . . . .
H36A H 0.5141 0.8083 0.4895 0.065 Uiso 1 1 calc R . . . .
H36B H 0.5037 0.8253 0.5324 0.065 Uiso 1 1 calc R . . . .
C15 C 0.8410(4) 1.1270(8) 0.5864(3) 0.036(2) Uani 1 1 d . . . . .
C40 C 0.5691(4) 0.1626(10) 0.7302(3) 0.054(3) Uani 1 1 d . . . . .
H40A H 0.5705 0.0675 0.7225 0.065 Uiso 1 1 calc R . . . .
H40B H 0.5745 0.1654 0.7575 0.065 Uiso 1 1 calc R . . . .
C44 C 0.7516(3) 0.3933(8) 0.7221(2) 0.0244(18) Uani 1 1 d . . . . .
H44 H 0.7523 0.3117 0.7061 0.029 Uiso 1 1 calc R . . . .
C4 C 0.9874(4) 0.9158(9) 0.6737(2) 0.041(2) Uani 1 1 d . U . . .
H4 H 0.9997 1.0067 0.6652 0.049 Uiso 1 1 calc R . . . .
C18 C 0.7885(5) 1.0116(9) 0.5395(2) 0.045(2) Uani 1 1 d . . . . .
H18 H 0.7538 0.9735 0.5238 0.054 Uiso 1 1 calc R . . . .
C41 C 0.5082(4) 0.2214(10) 0.7180(3) 0.052(3) Uani 1 1 d . . . . .
H41A H 0.4758 0.1726 0.7301 0.062 Uiso 1 1 calc R . . . .
H41B H 0.5009 0.2107 0.6910 0.062 Uiso 1 1 calc R . . . .
C12 C 0.9603(9) 0.436(2) 0.5631(6) 0.026(5) Uani 0.61(2) 1 d . U P B 1
H12 H 0.9659 0.3605 0.5812 0.032 Uiso 0.61(2) 1 calc R . P B 1
C52 C 0.7049(4) 0.8982(9) 0.7264(2) 0.037(2) Uani 1 1 d . . . . .
H52A H 0.7340 0.9639 0.7172 0.044 Uiso 1 1 calc R . . . .
H52B H 0.6636 0.9236 0.7166 0.044 Uiso 1 1 calc R . . . .
C3 C 0.9432(4) 0.8893(9) 0.6987(2) 0.037(2) Uani 1 1 d . . . . .
C54 C 0.6711(4) 0.7954(9) 0.7847(2) 0.039(2) Uani 1 1 d . . . . .
H54A H 0.6275 0.8129 0.7784 0.047 Uiso 1 1 calc R . . . .
H54B H 0.6778 0.7981 0.8118 0.047 Uiso 1 1 calc R . . . .
C17 C 0.8475(5) 1.0233(10) 0.5295(3) 0.055(3) Uani 1 1 d . . . . .
H17 H 0.8625 0.9962 0.5052 0.066 Uiso 1 1 calc R . . . .
C9 C 0.9240(9) 0.560(2) 0.5149(5) 0.032(6) Uani 0.61(2) 1 d . U P B 1
C11 C 1.0011(6) 0.5439(19) 0.5599(5) 0.024(4) Uani 0.61(2) 1 d . . P B 1
H11 H 1.0415 0.5565 0.5736 0.029 Uiso 0.61(2) 1 calc R . P B 1
C26 C 0.6552(4) 0.3961(13) 0.5450(3) 0.056(3) Uani 1 1 d . . . . .
H26 H 0.6715 0.3172 0.5594 0.068 Uiso 0.768(15) 1 calc R . P C 1
H26A H 0.6631 0.4780 0.5301 0.068 Uiso 0.232(15) 1 calc R . P C 2
C20 C 0.5402(4) 0.4047(9) 0.5789(2) 0.034(2) Uani 1 1 d . . . . .
H20 H 0.5262 0.3858 0.5528 0.041 Uiso 1 1 calc R . . . .
C65 C 0.4426(5) 0.7932(12) 0.6460(3) 0.057(3) Uani 1 1 d . . . . .
H65 H 0.4856 0.7618 0.6454 0.069 Uiso 1 1 calc R . . . .
C25 C 0.4899(4) 0.4840(11) 0.5959(3) 0.049(3) Uani 1 1 d . . . . .
H25A H 0.5017 0.5036 0.6221 0.059 Uiso 1 1 calc R . . . .
H25B H 0.4836 0.5704 0.5828 0.059 Uiso 1 1 calc R . . . .
C24 C 0.4313(4) 0.4032(13) 0.5931(3) 0.064(3) Uani 1 1 d . . . . .
H24A H 0.4185 0.3878 0.5669 0.077 Uiso 1 1 calc R . . . .
H24B H 0.3988 0.4546 0.6044 0.077 Uiso 1 1 calc R . . . .
C19 C 0.7841(4) 1.0732(8) 0.5738(2) 0.034(2) Uani 1 1 d . . . . .
H19 H 0.7455 1.0844 0.5865 0.041 Uiso 1 1 calc R . . . .
C28 C 0.7470(4) 0.3597(10) 0.5100(3) 0.043(2) Uani 1 1 d . . . . .
H28A H 0.7812 0.4094 0.5001 0.051 Uiso 0.768(15) 1 calc R . P C 1
H28B H 0.7641 0.2889 0.5267 0.051 Uiso 0.768(15) 1 calc R . P C 1
H28C H 0.7571 0.4526 0.5029 0.051 Uiso 0.232(15) 1 calc R . P C 2
H28D H 0.7856 0.3092 0.5135 0.051 Uiso 0.232(15) 1 calc R . P C 2
C7 C 0.9444(4) 0.7509(9) 0.7060(2) 0.035(2) Uani 1 1 d . . . . .
H7 H 0.9198 0.7034 0.7241 0.041 Uiso 1 1 calc R . . . .
C29 C 0.7085(4) 0.2961(11) 0.4786(3) 0.048(3) Uani 1 1 d . . . . .
H29A H 0.6958 0.3661 0.4604 0.058 Uiso 0.768(15) 1 calc R . P C 1
H29B H 0.7332 0.2292 0.4661 0.058 Uiso 0.768(15) 1 calc R . P C 1
H29C H 0.7297 0.3062 0.4556 0.058 Uiso 0.232(15) 1 calc R . P C 2
H29D H 0.7046 0.1988 0.4835 0.058 Uiso 0.232(15) 1 calc R . P C 2
C14 C 0.8561(4) 1.2031(9) 0.6196(3) 0.050(3) Uani 1 1 d . . . . .
H14A H 0.8318 1.1704 0.6394 0.074 Uiso 1 1 calc GR . . . .
H14B H 0.8472 1.2983 0.6150 0.074 Uiso 1 1 calc GR . . . .
H14C H 0.8994 1.1921 0.6269 0.074 Uiso 1 1 calc GR . . . .
C27 C 0.7077(5) 0.4571(11) 0.5317(3) 0.030(3) Uani 0.768(15) 1 d . . P C 1
H27A H 0.7329 0.4938 0.5529 0.037 Uiso 0.768(15) 1 calc R . P C 1
H27B H 0.6949 0.5333 0.5155 0.037 Uiso 0.768(15) 1 calc R . P C 1
C31 C 0.6152(4) 0.3315(12) 0.5124(3) 0.057(3) Uani 1 1 d . . . . .
H31A H 0.5802 0.2840 0.5222 0.069 Uiso 0.768(15) 1 calc R . P C 1
H31B H 0.5992 0.4025 0.4954 0.069 Uiso 0.768(15) 1 calc R . P C 1
H31C H 0.5757 0.3785 0.5091 0.069 Uiso 0.232(15) 1 calc R . P C 2
H31D H 0.6075 0.2357 0.5176 0.069 Uiso 0.232(15) 1 calc R . P C 2
C2 C 0.9048(5) 0.9897(11) 0.7163(3) 0.065(3) Uani 1 1 d . . . . .
H2A H 0.8968 1.0654 0.6995 0.097 Uiso 1 1 calc GR . . . .
H2B H 0.9260 1.0220 0.7391 0.097 Uiso 1 1 calc GR . . . .
H2C H 0.8663 0.9481 0.7220 0.097 Uiso 1 1 calc GR . . . .
C21 C 0.5483(4) 0.2683(10) 0.5987(3) 0.050(3) Uani 1 1 d . . . . .
H21A H 0.5798 0.2155 0.5870 0.060 Uiso 1 1 calc R . . . .
H21B H 0.5623 0.2835 0.6247 0.060 Uiso 1 1 calc R . . . .
C30 C 0.6547(5) 0.2305(13) 0.4914(3) 0.043(4) Uani 0.768(15) 1 d . . P C 1
H30A H 0.6672 0.1552 0.5080 0.052 Uiso 0.768(15) 1 calc R . P C 1
H30B H 0.6301 0.1931 0.4701 0.052 Uiso 0.768(15) 1 calc R . P C 1
C22 C 0.4889(5) 0.1884(12) 0.5970(3) 0.069(3) Uani 1 1 d . U . . .
H22A H 0.4769 0.1653 0.5711 0.082 Uiso 1 1 calc R . . . .
H22B H 0.4950 0.1038 0.6110 0.082 Uiso 1 1 calc R . . . .
C23 C 0.4401(6) 0.2684(15) 0.6128(4) 0.091(5) Uani 1 1 d . . . . .
H23A H 0.4505 0.2841 0.6393 0.110 Uiso 1 1 calc R . . . .
H23B H 0.4015 0.2172 0.6105 0.110 Uiso 1 1 calc R . . . .
C8 C 0.8841(8) 0.6023(18) 0.4827(5) 0.054(5) Uani 0.61(2) 1 d . . P B 1
H8A H 0.8418 0.5805 0.4870 0.080 Uiso 0.61(2) 1 calc GR . P B 1
H8B H 0.8960 0.5550 0.4607 0.080 Uiso 0.61(2) 1 calc GR . P B 1
H8C H 0.8880 0.6993 0.4790 0.080 Uiso 0.61(2) 1 calc GR . P B 1
C59 C 0.1430(10) 0.9592(18) 0.6170(6) 0.093(4) Uani 0.729(8) 1 d D . P A 1
H59 H 0.1456 1.0294 0.6347 0.112 Uiso 0.729(8) 1 calc R . P A 1
C60 C 0.1058(9) 0.9766(17) 0.5855(6) 0.093(4) Uani 0.729(8) 1 d D . P A 1
C62 C 0.1368(8) 0.7593(17) 0.5660(6) 0.093(4) Uani 0.729(8) 1 d D . P A 1
H62 H 0.1350 0.6901 0.5480 0.112 Uiso 0.729(8) 1 calc R . P A 1
C58 C 0.1753(9) 0.8486(15) 0.6237(6) 0.093(4) Uani 0.729(8) 1 d D . P A 1
H58 H 0.1999 0.8421 0.6460 0.112 Uiso 0.729(8) 1 calc R . P A 1
C61 C 0.1043(9) 0.8718(15) 0.5601(6) 0.093(4) Uani 0.729(8) 1 d D . P A 1
H61 H 0.0794 0.8803 0.5379 0.112 Uiso 0.729(8) 1 calc R . P A 1
C56 C 0.2111(9) 0.6163(15) 0.6056(6) 0.093(4) Uani 0.729(8) 1 d D . P A 1
H56A H 0.2071 0.5846 0.6308 0.139 Uiso 0.729(8) 1 calc GR . P A 1
H56B H 0.2539 0.6350 0.6019 0.139 Uiso 0.729(8) 1 calc GR . P A 1
H56C H 0.1960 0.5472 0.5881 0.139 Uiso 0.729(8) 1 calc GR . P A 1
C57 C 0.1744(10) 0.7428(17) 0.5993(6) 0.093(4) Uani 0.729(8) 1 d D . P A 1
O2A O 0.1381(13) 1.196(2) 0.6046(7) 0.040(7) Uani 0.271(8) 1 d . . P A 2
O3A O 0.0885(14) 1.076(3) 0.5541(7) 0.056(8) Uani 0.271(8) 1 d . U P A 2
O1A O 0.0467(13) 1.078(3) 0.6154(9) 0.041(7) Uani 0.271(8) 1 d . . P A 2
S5A S 0.1011(4) 1.0799(9) 0.5937(2) 0.029(3) Uani 0.271(8) 1 d D . P A 2
C60A C 0.1424(16) 0.931(2) 0.6057(9) 0.045(4) Uiso 0.271(8) 1 d D . P A 2
C59A C 0.1907(14) 0.921(3) 0.6315(8) 0.045(4) Uiso 0.271(8) 1 d D . P A 2
H59A H 0.2020 0.9998 0.6448 0.054 Uiso 0.271(8) 1 calc R . P A 2
C61A C 0.1302(15) 0.818(2) 0.5842(9) 0.045(4) Uiso 0.271(8) 1 d D . P A 2
H61A H 0.0978 0.8220 0.5656 0.054 Uiso 0.271(8) 1 calc R . P A 2
C62A C 0.1614(14) 0.703(3) 0.5883(9) 0.045(4) Uiso 0.271(8) 1 d D . P A 2
H62A H 0.1540 0.6276 0.5725 0.054 Uiso 0.271(8) 1 calc R . P A 2
C58A C 0.2232(15) 0.811(2) 0.6397(8) 0.045(4) Uiso 0.271(8) 1 d D . P A 2
H58A H 0.2548 0.8089 0.6587 0.054 Uiso 0.271(8) 1 calc R . P A 2
C57A C 0.2070(14) 0.702(3) 0.6181(8) 0.045(4) Uiso 0.271(8) 1 d D . P A 2
C56A C 0.2472(15) 0.584(3) 0.6291(10) 0.045(4) Uiso 0.271(8) 1 d D . P A 2
H56D H 0.2219 0.5057 0.6335 0.067 Uiso 0.271(8) 1 calc GR . P A 2
H56E H 0.2718 0.6061 0.6517 0.067 Uiso 0.271(8) 1 calc GR . P A 2
H56F H 0.2739 0.5645 0.6094 0.067 Uiso 0.271(8) 1 calc GR . P A 2
C8A C 0.9962(16) 0.380(3) 0.5852(9) 0.076(12) Uani 0.39(2) 1 d . . P B 2
H8AA H 1.0370 0.4104 0.5936 0.115 Uiso 0.39(2) 1 calc GR . P B 2
H8AB H 0.9986 0.2894 0.5749 0.115 Uiso 0.39(2) 1 calc GR . P B 2
H8AC H 0.9702 0.3790 0.6060 0.115 Uiso 0.39(2) 1 calc GR . P B 2
C9A C 0.9708(19) 0.471(4) 0.5570(10) 0.035(11) Uiso 0.39(2) 1 d . . P B 2
C12A C 0.9048(14) 0.556(3) 0.5109(10) 0.018(9) Uiso 0.39(2) 1 d . . P B 2
H12A H 0.8705 0.5671 0.4917 0.022 Uiso 0.39(2) 1 calc R . P B 2
C10A C 0.9929(12) 0.587(3) 0.5445(9) 0.014(6) Uiso 0.39(2) 1 d . . P B 2
H10A H 1.0340 0.6221 0.5531 0.017 Uiso 0.39(2) 1 calc R . P B 2
C11A C 0.9576(13) 0.648(3) 0.5170(8) 0.027(7) Uiso 0.39(2) 1 d . . P B 2
H11A H 0.9676 0.7292 0.5024 0.033 Uiso 0.39(2) 1 calc R . P B 2
C13 C 0.9125(4) 0.4473(8) 0.5370(2) 0.031(2) Uani 1 1 d . U . . .
H13 H 0.8792 0.3802 0.5321 0.038 Uiso 0.61(2) 1 calc R . P B 1
H13A H 0.8867 0.3651 0.5381 0.038 Uiso 0.39(2) 1 calc R . P B 2
C30A C 0.6549(16) 0.347(4) 0.4737(10) 0.034(10) Uiso 0.232(15) 1 d . . P C 2
H30C H 0.6325 0.3014 0.4529 0.041 Uiso 0.232(15) 1 calc R . P C 2
H30D H 0.6584 0.4434 0.4674 0.041 Uiso 0.232(15) 1 calc R . P C 2
C27A C 0.7155(12) 0.364(3) 0.5483(8) 0.013(8) Uiso 0.232(15) 1 d . . P C 2
H27C H 0.7202 0.2751 0.5603 0.015 Uiso 0.232(15) 1 calc R . P C 2
H27D H 0.7370 0.4306 0.5646 0.015 Uiso 0.232(15) 1 calc R . P C 2

loop_
_atom_site_aniso_label
_atom_site_aniso_U_11
_atom_site_aniso_U_22
_atom_site_aniso_U_33
_atom_site_aniso_U_23
_atom_site_aniso_U_13
_atom_site_aniso_U_12
Pt1 0.01735(15) 0.02009(16) 0.02277(16) -0.00045(13) 0.00408(11) -0.00339(13)
Ru1 0.0153(3) 0.0212(3) 0.0243(3) 0.0019(3) 0.0032(2) -0.0020(3)
Mo1 0.0188(3) 0.0164(3) 0.0297(4) -0.0017(3) 0.0019(3) -0.0046(3)
Mo2 0.0239(4) 0.0232(4) 0.0360(4) -0.0090(3) 0.0131(3) -0.0069(3)
Mo3 0.0287(4) 0.0211(4) 0.0278(4) 0.0041(3) 0.0090(3) -0.0017(3)
P2 0.0198(10) 0.0240(11) 0.0257(11) 0.0043(9) 0.0065(8) 0.0014(9)
Cl2 0.0318(11) 0.0223(11) 0.0367(11) -0.0001(9) 0.0035(9) -0.0009(9)
S1 0.0263(10) 0.0156(10) 0.0275(11) 0.0004(8) 0.0076(8) -0.0001(8)
S2 0.0182(10) 0.0196(10) 0.0403(12) -0.0007(9) 0.0035(9) -0.0013(8)
S4 0.0272(11) 0.0229(11) 0.0387(12) -0.0039(10) 0.0126(9) -0.0054(9)
S3 0.0291(11) 0.0361(12) 0.0234(11) -0.0036(9) 0.0065(9) -0.0057(9)
Cl1 0.0220(10) 0.0314(12) 0.0337(11) -0.0004(9) 0.0022(8) 0.0056(8)
P1 0.0192(10) 0.0325(12) 0.0274(11) -0.0006(10) -0.0008(9) -0.0038(9)
Cl3 0.0324(12) 0.0382(14) 0.0742(17) -0.0048(12) 0.0111(12) -0.0014(10)
Cl4 0.0529(16) 0.086(2) 0.0633(18) -0.0132(16) -0.0054(14) 0.0315(15)
Cl6 0.079(2) 0.065(2) 0.097(2) 0.0266(18) 0.0056(18) -0.0128(17)
Cl5 0.067(2) 0.0452(17) 0.158(3) -0.0136(19) 0.053(2) -0.0183(15)
Cl11 0.183(5) 0.145(4) 0.062(2) -0.001(2) -0.030(3) 0.032(4)
Cl7 0.181(4) 0.0482(19) 0.122(3) 0.003(2) 0.089(3) 0.015(2)
S5 0.051(3) 0.037(2) 0.089(4) -0.008(2) 0.024(3) -0.020(2)
Cl9 0.215(5) 0.104(3) 0.071(2) -0.013(2) 0.040(3) -0.031(3)
Cl8 0.126(3) 0.191(5) 0.047(2) -0.039(2) -0.008(2) -0.003(3)
Cl10 0.214(6) 0.113(4) 0.106(3) -0.003(3) 0.051(4) -0.030(4)
C33 0.027(5) 0.034(5) 0.039(5) 0.009(4) -0.002(4) -0.005(4)
C50 0.023(4) 0.030(5) 0.028(4) 0.001(4) 0.005(3) 0.003(4)
C1 0.028(4) 0.026(5) 0.016(4) -0.001(3) -0.010(3) 0.003(4)
O1 0.042(7) 0.058(8) 0.047(7) -0.015(6) 0.003(5) -0.006(6)
C16 0.039(6) 0.027(5) 0.074(7) 0.026(5) 0.012(5) -0.007(4)
C63 0.037(5) 0.029(5) 0.059(6) -0.010(4) 0.010(5) -0.003(4)
C5 0.020(5) 0.065(7) 0.049(6) -0.010(5) -0.004(4) -0.011(5)
C43 0.027(5) 0.023(5) 0.051(6) -0.002(4) 0.012(4) -0.005(4)
O3 0.117(10) 0.075(8) 0.075(8) 0.003(6) 0.046(7) -0.010(7)
C46 0.031(5) 0.039(5) 0.042(5) 0.003(4) 0.003(4) 0.000(4)
C32 0.025(4) 0.034(5) 0.038(5) 0.006(4) -0.003(4) 0.001(4)
C6 0.030(5) 0.043(6) 0.052(6) -0.002(5) -0.015(4) 0.005(4)
C38 0.028(4) 0.031(5) 0.029(5) 0.003(4) 0.013(4) -0.001(4)
C39 0.036(5) 0.030(5) 0.069(7) 0.005(5) 0.020(5) -0.001(4)
C37 0.031(5) 0.051(6) 0.046(6) 0.004(5) -0.012(4) -0.004(5)
C49 0.041(5) 0.052(6) 0.036(5) 0.017(5) 0.008(4) 0.014(5)
C10 0.024(9) 0.023(9) 0.021(9) 0.016(7) 0.004(8) 0.005(7)
C51 0.040(5) 0.026(5) 0.031(5) -0.003(4) 0.008(4) -0.006(4)
C53 0.042(6) 0.036(5) 0.051(6) -0.013(5) -0.001(5) 0.008(5)
C48 0.051(6) 0.044(6) 0.029(5) 0.009(4) -0.003(4) 0.017(5)
C42 0.028(5) 0.039(6) 0.081(8) 0.002(5) 0.015(5) -0.005(4)
O2 0.052(7) 0.053(7) 0.168(12) -0.001(8) 0.018(8) -0.020(6)
C64 0.069(7) 0.057(7) 0.035(6) -0.009(5) 0.009(5) -0.006(6)
C35 0.053(6) 0.054(7) 0.059(7) 0.020(6) -0.015(5) -0.001(5)
C34 0.034(5) 0.037(6) 0.067(7) 0.011(5) -0.012(5) 0.000(4)
C55 0.030(5) 0.039(5) 0.033(5) 0.008(4) 0.002(4) 0.004(4)
C45 0.024(4) 0.035(5) 0.034(5) 0.008(4) -0.003(4) -0.001(4)
C47 0.040(5) 0.037(5) 0.040(5) -0.006(4) -0.009(4) 0.012(4)
C36 0.043(6) 0.063(7) 0.053(6) 0.008(5) -0.021(5) 0.007(5)
C15 0.034(5) 0.015(5) 0.060(6) 0.012(4) 0.004(4) -0.004(4)
C40 0.045(6) 0.034(6) 0.086(8) 0.008(6) 0.034(6) -0.008(5)
C44 0.031(4) 0.023(4) 0.020(4) 0.004(3) 0.006(3) 0.006(4)
C4 0.041(5) 0.035(5) 0.044(5) -0.006(4) -0.015(4) -0.020(4)
C18 0.061(7) 0.040(6) 0.034(5) 0.015(5) -0.002(5) 0.015(5)
C41 0.045(6) 0.040(6) 0.072(7) 0.008(5) 0.026(5) -0.019(5)
C12 0.029(8) 0.018(8) 0.033(8) 0.000(6) 0.008(7) 0.010(6)
C52 0.038(5) 0.034(5) 0.039(5) -0.006(4) 0.009(4) 0.000(4)
C3 0.044(6) 0.035(5) 0.031(5) -0.011(4) -0.015(4) -0.010(4)
C54 0.040(5) 0.049(6) 0.028(5) -0.013(4) 0.000(4) 0.013(5)
C17 0.076(8) 0.042(6) 0.050(6) 0.031(5) 0.025(6) 0.001(6)
C9 0.012(10) 0.058(14) 0.025(10) -0.017(8) 0.006(8) 0.005(10)
C11 0.013(7) 0.036(10) 0.023(9) 0.013(8) 0.002(6) -0.002(7)
C26 0.028(5) 0.105(9) 0.035(5) -0.027(6) -0.009(4) 0.006(6)
C20 0.028(5) 0.038(5) 0.035(5) -0.005(4) -0.003(4) -0.013(4)
C65 0.053(7) 0.081(8) 0.039(6) -0.009(6) 0.012(5) 0.000(6)
C25 0.023(5) 0.069(7) 0.056(6) -0.017(5) 0.006(4) -0.008(5)
C24 0.034(6) 0.094(9) 0.064(7) -0.008(7) 0.004(5) -0.025(6)
C19 0.048(6) 0.014(4) 0.040(5) 0.008(4) -0.004(4) 0.009(4)
C28 0.034(5) 0.046(6) 0.050(6) -0.013(5) 0.012(4) -0.009(4)
C7 0.039(5) 0.036(5) 0.028(5) 0.002(4) -0.010(4) -0.007(4)
C29 0.042(6) 0.058(7) 0.047(6) -0.018(5) 0.015(5) -0.010(5)
C14 0.051(6) 0.019(5) 0.078(8) -0.007(5) -0.006(5) 0.004(4)
C27 0.038(7) 0.032(7) 0.022(6) -0.002(5) 0.005(5) -0.008(5)
C31 0.025(5) 0.102(9) 0.044(6) -0.035(6) -0.007(4) -0.006(6)
C2 0.085(8) 0.055(7) 0.051(7) -0.027(6) -0.018(6) 0.019(6)
C21 0.036(5) 0.057(7) 0.056(6) 0.007(5) -0.002(5) -0.014(5)
C30 0.050(8) 0.049(8) 0.030(7) -0.010(6) -0.002(6) -0.010(6)
C22 0.062(6) 0.069(7) 0.074(7) 0.020(5) -0.009(5) -0.037(5)
C23 0.070(9) 0.129(13) 0.074(9) 0.034(9) -0.007(7) -0.058(9)
C8 0.056(11) 0.059(12) 0.046(11) -0.010(9) 0.008(9) 0.003(9)
C59 0.107(7) 0.047(4) 0.136(8) -0.008(5) 0.097(6) -0.014(4)
C60 0.107(7) 0.047(4) 0.136(8) -0.008(5) 0.097(6) -0.014(4)
C62 0.107(7) 0.047(4) 0.136(8) -0.008(5) 0.097(6) -0.014(4)
C58 0.107(7) 0.047(4) 0.136(8) -0.008(5) 0.097(6) -0.014(4)
C61 0.107(7) 0.047(4) 0.136(8) -0.008(5) 0.097(6) -0.014(4)
C56 0.107(7) 0.047(4) 0.136(8) -0.008(5) 0.097(6) -0.014(4)
C57 0.107(7) 0.047(4) 0.136(8) -0.008(5) 0.097(6) -0.014(4)
O2A 0.066(19) 0.022(13) 0.036(14) -0.013(11) 0.035(13) -0.010(12)
O3A 0.076(15) 0.057(14) 0.036(12) -0.012(11) 0.008(12) 0.011(12)
O1A 0.029(16) 0.030(17) 0.063(19) 0.008(14) -0.008(13) -0.010(12)
S5A 0.026(5) 0.035(6) 0.024(5) 0.001(4) 0.009(4) 0.002(4)
C8A 0.09(3) 0.06(2) 0.08(2) -0.024(19) 0.04(2) 0.003(19)
C13 0.032(5) 0.028(5) 0.036(5) -0.013(4) 0.014(4) -0.003(4)

loop_
_atom_type_symbol
_atom_type_description
_atom_type_scat_dispersion_real
_atom_type_scat_dispersion_imag
_atom_type_scat_source
C C 0.0033 0.0016 'International Tables Vol C Tables 4.2.6.8 and 6.1.1.4'
H H 0.0000 0.0000 'International Tables Vol C Tables 4.2.6.8 and 6.1.1.4'
Cl Cl 0.1484 0.1585 'International Tables Vol C Tables 4.2.6.8 and 6.1.1.4'
Mo Mo -1.6832 0.6857 'International Tables Vol C Tables 4.2.6.8 and 6.1.1.4'
O O 0.0106 0.0060 'International Tables Vol C Tables 4.2.6.8 and 6.1.1.4'
P P 0.1023 0.0942 'International Tables Vol C Tables 4.2.6.8 and 6.1.1.4'
Pt Pt -1.7033 8.3905 'International Tables Vol C Tables 4.2.6.8 and 6.1.1.4'
Ru Ru -1.2594 0.8363 'International Tables Vol C Tables 4.2.6.8 and 6.1.1.4'
S S 0.1246 0.1234 'International Tables Vol C Tables 4.2.6.8 and 6.1.1.4'

loop_
_geom_angle_atom_site_label_1
_geom_angle_atom_site_label_2
_geom_angle_atom_site_label_3
_geom_angle
Mo1 Pt1 Mo2 58.08(2)
Mo3 Pt1 Mo1 58.50(2)
Mo3 Pt1 Mo2 58.40(2)
S1 Pt1 Mo1 51.18(5)
S1 Pt1 Mo2 97.16(5)
S1 Pt1 Mo3 51.48(5)
S1 Pt1 S2 100.70(7)
S2 Pt1 Mo1 51.05(5)
S2 Pt1 Mo2 51.01(5)
S2 Pt1 Mo3 97.24(5)
S3 Pt1 Mo1 96.99(5)
S3 Pt1 Mo2 50.94(5)
S3 Pt1 Mo3 51.30(5)
S3 Pt1 S1 101.47(7)
S3 Pt1 S2 100.41(7)
C1 Pt1 Mo1 147.6(2)
C1 Pt1 Mo2 146.3(2)
C1 Pt1 Mo3 143.2(2)
C1 Pt1 S1 116.4(2)
C1 Pt1 S2 119.5(2)
C1 Pt1 S3 115.4(2)
P2 Ru1 P1 162.91(7)
Cl2 Ru1 P2 88.93(7)
Cl2 Ru1 Cl1 160.77(7)
Cl2 Ru1 P1 91.16(8)
Cl1 Ru1 P2 87.92(7)
Cl1 Ru1 P1 86.38(7)
C1 Ru1 P2 98.9(2)
C1 Ru1 Cl2 97.2(3)
C1 Ru1 Cl1 102.1(3)
C1 Ru1 P1 98.0(2)
Mo2 Mo1 Pt1 60.97(2)
Mo2 Mo1 Mo3 59.99(3)
Mo3 Mo1 Pt1 60.33(2)
S1 Mo1 Pt1 52.61(5)
S1 Mo1 Mo2 100.62(6)
S1 Mo1 Mo3 52.60(5)
S1 Mo1 C6 136.0(2)
S1 Mo1 C3 86.5(2)
S1 Mo1 C7 101.3(2)
S2 Mo1 Pt1 52.81(5)
S2 Mo1 Mo2 52.66(5)
S2 Mo1 Mo3 100.10(6)
S2 Mo1 S1 103.81(7)
S2 Mo1 C6 85.5(2)
S2 Mo1 C4 143.1(2)
S2 Mo1 C3 130.4(2)
S2 Mo1 C7 96.4(2)
S4 Mo1 Pt1 100.58(6)
S4 Mo1 Mo2 52.34(5)
S4 Mo1 Mo3 52.21(6)
S4 Mo1 S1 102.84(7)
S4 Mo1 S2 103.29(8)
S4 Mo1 C6 116.9(3)
S4 Mo1 C4 89.6(2)
S4 Mo1 C3 121.8(2)
S4 Mo1 C7 144.0(2)
C5 Mo1 Pt1 162.1(3)
C5 Mo1 Mo2 113.9(2)
C5 Mo1 Mo3 134.2(3)
C5 Mo1 S1 141.8(3)
C5 Mo1 S2 109.8(3)
C5 Mo1 S4 86.8(3)
C5 Mo1 C6 34.7(3)
C5 Mo1 C4 35.6(3)
C5 Mo1 C3 58.0(3)
C5 Mo1 C7 58.0(3)
C6 Mo1 Pt1 129.9(2)
C6 Mo1 Mo2 118.0(2)
C6 Mo1 Mo3 168.5(2)
C6 Mo1 C3 57.4(3)
C6 Mo1 C7 34.7(3)
C4 Mo1 Pt1 158.5(2)
C4 Mo1 Mo2 137.4(2)
C4 Mo1 Mo3 114.8(2)
C4 Mo1 S1 106.8(3)
C4 Mo1 C6 58.0(3)
C4 Mo1 C3 34.5(3)
C4 Mo1 C7 57.7(3)
C3 Mo1 Pt1 127.5(2)
C3 Mo1 Mo2 171.5(2)
C3 Mo1 Mo3 122.8(2)
C7 Mo1 Pt1 115.3(2)
C7 Mo1 Mo2 145.7(2)
C7 Mo1 Mo3 151.8(2)
C7 Mo1 C3 34.4(3)
S2 Mo2 C12 83.8(5)
S2 Mo2 C9 136.6(6)
S2 Mo2 C11 100.5(5)
S2 Mo2 C12A 135.8(8)
S2 Mo2 C11A 150.7(7)
S2 Mo2 C13 101.6(2)
S4 Mo2 S2 103.39(8)
S4 Mo2 S3 102.87(8)
S4 Mo2 C12 124.8(5)
S4 Mo2 C9 113.6(6)
S4 Mo2 C11 91.3(4)
S4 Mo2 C12A 118.9(8)
S4 Mo2 C11A 86.0(7)
S4 Mo2 C13 143.5(2)
S3 Mo2 S2 103.77(7)
S3 Mo2 C12 128.9(5)
S3 Mo2 C9 89.8(5)
S3 Mo2 C11 148.0(4)
S3 Mo2 C12A 80.0(7)
S3 Mo2 C11A 100.9(7)
S3 Mo2 C13 96.5(2)
C10 Mo2 S2 136.0(6)
C10 Mo2 S4 85.6(4)
C10 Mo2 S3 116.2(6)
C10 Mo2 C12 57.3(6)
C10 Mo2 C9 34.4(6)
C10 Mo2 C11 35.6(5)
C10 Mo2 C13 58.0(4)
C9 Mo2 C12 56.8(7)
C9 Mo2 C11 58.2(6)
C9 Mo2 C13 35.2(6)
C11 Mo2 C12 34.6(6)
C9A Mo2 S2 93.1(9)
C9A Mo2 S4 115.7(12)
C9A Mo2 S3 132.8(11)
C9A Mo2 C12A 58.4(12)
C9A Mo2 C11A 58.3(11)
C9A Mo2 C13 36.5(11)
C10A Mo2 S2 118.1(10)
C10A Mo2 S4 86.3(6)
C10A Mo2 S3 133.8(9)
C10A Mo2 C9A 34.2(11)
C10A Mo2 C12A 56.8(10)
C10A Mo2 C11A 33.8(9)
C10A Mo2 C13 58.3(6)
C11A Mo2 C12A 35.8(9)
C13 Mo2 C12 33.7(5)
C13 Mo2 C11 58.0(4)
C13 Mo2 C12A 35.2(8)
C13 Mo2 C11A 59.8(7)
Mo1 Mo3 Pt1 61.17(2)
Mo2 Mo3 Pt1 61.23(2)
Mo2 Mo3 Mo1 59.89(2)
S1 Mo3 Pt1 53.00(5)
S1 Mo3 Mo1 52.67(5)
S1 Mo3 Mo2 100.60(5)
S1 Mo3 C15 88.7(2)
S1 Mo3 C18 119.2(2)
S1 Mo3 C19 88.7(2)
S4 Mo3 Pt1 101.33(6)
S4 Mo3 Mo1 52.29(6)
S4 Mo3 Mo2 52.31(5)
S4 Mo3 S1 102.98(8)
S4 Mo3 S3 102.89(8)
S4 Mo3 C16 84.1(2)
S4 Mo3 C15 106.9(2)
S4 Mo3 C18 133.6(3)
S4 Mo3 C17 99.1(3)
S4 Mo3 C19 140.7(2)
S3 Mo3 Pt1 52.98(5)
S3 Mo3 Mo1 100.43(6)
S3 Mo3 Mo2 52.53(6)
S3 Mo3 S1 104.60(7)
S3 Mo3 C16 130.7(3)
S3 Mo3 C15 143.5(2)
S3 Mo3 C18 85.4(3)
S3 Mo3 C19 110.3(2)
C16 Mo3 Pt1 172.9(3)
C16 Mo3 Mo1 120.4(3)
C16 Mo3 Mo2 125.9(2)
C16 Mo3 S1 121.5(3)
C16 Mo3 C15 36.2(3)
C16 Mo3 C18 58.4(4)
C16 Mo3 C19 58.5(3)
C15 Mo3 Pt1 136.8(2)
C15 Mo3 Mo1 114.2(2)
C15 Mo3 Mo2 158.6(2)
C18 Mo3 Pt1 118.8(3)
C18 Mo3 Mo1 170.8(2)
C18 Mo3 Mo2 128.9(2)
C18 Mo3 C15 58.8(3)
C18 Mo3 C19 34.8(3)
C17 Mo3 Pt1 145.6(3)
C17 Mo3 Mo1 149.6(3)
C17 Mo3 Mo2 113.7(3)
C17 Mo3 S1 145.6(3)
C17 Mo3 S3 95.6(3)
C17 Mo3 C16 35.7(4)
C17 Mo3 C15 59.6(4)
C17 Mo3 C18 34.5(3)
C17 Mo3 C19 58.0(3)
C19 Mo3 Pt1 115.2(2)
C19 Mo3 Mo1 136.0(2)
C19 Mo3 Mo2 161.9(2)
C19 Mo3 C15 35.0(3)
C50 P2 Ru1 112.6(3)
C38 P2 Ru1 108.0(3)
C38 P2 C50 104.7(4)
C38 P2 C44 104.2(4)
C44 P2 Ru1 115.8(2)
C44 P2 C50 110.6(4)
Mo1 S1 Pt1 76.21(6)
Mo3 S1 Pt1 75.53(6)
Mo3 S1 Mo1 74.73(6)
Mo1 S2 Pt1 76.14(6)
Mo2 S2 Pt1 76.18(6)
Mo2 S2 Mo1 74.64(6)
Mo2 S4 Mo1 75.27(6)
Mo3 S4 Mo1 75.50(6)
Mo3 S4 Mo2 75.41(6)
Mo2 S3 Pt1 76.47(7)
Mo3 S3 Pt1 75.72(6)
Mo3 S3 Mo2 74.95(7)
C32 P1 Ru1 112.6(3)
C32 P1 C20 103.6(4)
C26 P1 Ru1 115.0(3)
C26 P1 C32 111.5(5)
C26 P1 C20 102.9(4)
C20 P1 Ru1 110.1(3)
O1 S5 O3 112.0(7)
O1 S5 O2 111.0(8)
O1 S5 C60 106.1(8)
O3 S5 C60 107.6(9)
O2 S5 O3 114.7(9)
O2 S5 C60 104.8(8)
C34 C33 C32 109.7(7)
C51 C50 P2 114.1(5)
C55 C50 P2 118.0(6)
C55 C50 C51 110.0(7)
Ru1 C1 Pt1 178.1(5)
C15 C16 Mo3 73.4(5)
C17 C16 Mo3 72.1(5)
C17 C16 C15 107.9(8)
Cl4 C63 Cl3 110.0(5)
Cl5 C63 Cl3 110.4(5)
Cl5 C63 Cl4 110.0(5)
C6 C5 Mo1 73.8(5)
C6 C5 C4 107.7(8)
C4 C5 Mo1 72.9(5)
C38 C43 C42 112.2(7)
C47 C46 C45 112.4(7)
C33 C32 P1 114.9(5)
C33 C32 C37 110.4(7)
C37 C32 P1 115.6(6)
C5 C6 Mo1 71.5(5)
C5 C6 C7 108.6(9)
C7 C6 Mo1 73.5(5)
C43 C38 P2 111.9(6)
C43 C38 C39 108.9(7)
C39 C38 P2 112.2(5)
C38 C39 C40 110.5(7)
C36 C37 C32 108.6(8)
C44 C49 C48 109.6(7)
C9 C10 Mo2 74.0(10)
C9 C10 C11 109.4(14)
C11 C10 Mo2 74.5(8)
C52 C51 C50 111.4(7)
C54 C53 C52 112.8(8)
C47 C48 C49 111.2(8)
C41 C42 C43 111.4(8)
Cl7 C64 Cl6 107.9(5)
Cl8 C64 Cl6 111.4(6)
Cl8 C64 Cl7 111.9(6)
C36 C35 C34 110.8(8)
C33 C34 C35 111.9(8)
C50 C55 C54 109.6(7)
C46 C45 C44 110.7(7)
C46 C47 C48 110.4(7)
C35 C36 C37 112.7(8)
C16 C15 Mo3 70.4(5)
C19 C15 Mo3 71.6(5)
C19 C15 C16 104.9(8)
C19 C15 C14 128.3(9)
C14 C15 Mo3 123.9(6)
C14 C15 C16 126.7(9)
C41 C40 C39 111.4(8)
C49 C44 P2 117.5(5)
C49 C44 C45 109.6(7)
C45 C44 P2 112.1(5)
C5 C4 Mo1 71.5(5)
C3 C4 Mo1 75.1(5)
C3 C4 C5 108.0(8)
C17 C18 Mo3 72.2(5)
C17 C18 C19 108.7(10)
C19 C18 Mo3 72.8(5)
C40 C41 C42 110.5(9)
C11 C12 Mo2 71.6(9)
C13 C12 Mo2 71.3(8)
C13 C12 C11 110.1(17)
C53 C52 C51 110.8(7)
C4 C3 Mo1 70.3(5)
C4 C3 C7 107.6(8)
C4 C3 C2 126.5(9)
C7 C3 Mo1 71.7(5)
C7 C3 C2 125.8(9)
C2 C3 Mo1 126.4(6)
C53 C54 C55 112.4(7)
C16 C17 Mo3 72.3(5)
C18 C17 Mo3 73.3(5)
C18 C17 C16 108.4(9)
C10 C9 Mo2 71.7(10)
C10 C9 C8 128(2)
C10 C9 C13 108.1(16)
C8 C9 Mo2 120.5(12)
C13 C9 Mo2 73.0(8)
C13 C9 C8 123.7(18)
C10 C11 Mo2 69.9(7)
C12 C11 Mo2 73.8(9)
C12 C11 C10 104.9(15)
C27 C26 P1 116.4(8)
C27 C26 C31 110.5(8)
C31 C26 P1 116.2(6)
C27A C26 P1 125.5(13)
C27A C26 C31 117.9(14)
C25 C20 P1 114.9(6)
C25 C20 C21 109.5(8)
C21 C20 P1 110.4(6)
Cl11 C65 Cl9 109.5(7)
Cl11 C65 Cl10 108.8(6)
Cl9 C65 Cl10 108.4(5)
C24 C25 C20 109.7(8)
C25 C24 C23 110.7(9)
C15 C19 Mo3 73.3(5)
C18 C19 Mo3 72.3(5)
C18 C19 C15 110.1(9)
C29 C28 C27 110.0(8)
C29 C28 C27A 114.5(12)
C6 C7 Mo1 71.8(5)
C6 C7 C3 108.1(8)
C3 C7 Mo1 74.0(5)
C30 C29 C28 111.9(8)
C30A C29 C28 113.7(18)
C26 C27 C28 113.6(9)
C26 C31 C30A 106.9(14)
C30 C31 C26 109.3(8)
C22 C21 C20 111.5(8)
C29 C30 C31 111.1(10)
C23 C22 C21 110.3(10)
C22 C23 C24 111.3(10)
C58 C59 C60 123(2)
C59 C60 S5 121.0(15)
C59 C60 C61 116(2)
C61 C60 S5 122.6(19)
C61 C62 C57 120.3(18)
C59 C58 C57 122(2)
C62 C61 C60 122(2)
C62 C57 C56 120.0(16)
C58 C57 C62 116(2)
C58 C57 C56 124(2)
O2A S5A O1A 108.8(14)
O2A S5A C60A 109.1(16)
O3A S5A O2A 111.0(15)
O3A S5A O1A 114.8(17)
O3A S5A C60A 106.5(15)
O1A S5A C60A 106.4(17)
C59A C60A S5A 126.4(19)
C59A C60A C61A 116(2)
C61A C60A S5A 117(2)
C58A C59A C60A 127(3)
C62A C61A C60A 124(3)
C61A C62A C57A 115(3)
C59A C58A C57A 114(3)
C62A C57A C56A 125(2)
C58A C57A C62A 125(3)
C58A C57A C56A 110(3)
C8A C9A Mo2 119(2)
C8A C9A C13 123(4)
C10A C9A Mo2 72.4(18)
C10A C9A C8A 130(4)
C10A C9A C13 107(3)
C13 C9A Mo2 73.5(15)
C11A C12A Mo2 71.2(17)
C13 C12A Mo2 69.3(14)
C13 C12A C11A 108(2)
C9A C10A Mo2 73.5(19)
C9A C10A C11A 115(3)
C11A C10A Mo2 77.8(17)
C12A C11A Mo2 73.1(18)
C10A C11A Mo2 68.4(16)
C10A C11A C12A 104(3)
C12 C13 Mo2 75.0(8)
C12 C13 C9 107.4(14)
C9 C13 Mo2 71.8(8)
C9A C13 Mo2 70.0(15)
C12A C13 Mo2 75.6(14)
C12A C13 C9A 106(2)
C29 C30A C31 111(2)
C26 C27A C28 114(2)

loop_
_geom_bond_atom_site_label_1
_geom_bond_atom_site_label_2
_geom_bond_distance
Pt1 Mo1 2.9047(7)
Pt1 Mo2 2.9052(7)
Pt1 Mo3 2.8811(8)
Pt1 S1 2.3762(19)
Pt1 S2 2.383(2)
Pt1 S3 2.374(2)
Pt1 C1 1.897(8)
Ru1 P2 2.417(2)
Ru1 Cl2 2.363(2)
Ru1 Cl1 2.380(2)
Ru1 P1 2.423(2)
Ru1 C1 1.688(8)
Mo1 Mo2 2.8202(10)
Mo1 Mo3 2.8270(10)
Mo1 S1 2.330(2)
Mo1 S2 2.327(2)
Mo1 S4 2.310(2)
Mo1 C5 2.310(8)
Mo1 C6 2.339(8)
Mo1 C4 2.329(8)
Mo1 C3 2.391(8)
Mo1 C7 2.361(8)
Mo2 S2 2.325(2)
Mo2 S4 2.308(2)
Mo2 S3 2.320(2)
Mo2 C10 2.305(13)
Mo2 C12 2.393(17)
Mo2 C9 2.333(18)
Mo2 C11 2.366(13)
Mo2 C9A 2.30(4)
Mo2 C12A 2.43(3)
Mo2 C10A 2.29(2)
Mo2 C11A 2.41(3)
Mo2 C13 2.348(8)
Mo3 S1 2.328(2)
Mo3 S4 2.308(2)
Mo3 S3 2.320(2)
Mo3 C16 2.320(8)
Mo3 C15 2.360(8)
Mo3 C18 2.332(9)
Mo3 C17 2.317(9)
Mo3 C19 2.338(8)
P2 C50 1.851(8)
P2 C38 1.845(8)
P2 C44 1.846(8)
P1 C32 1.845(9)
P1 C26 1.839(10)
P1 C20 1.861(8)
Cl3 C63 1.755(9)
Cl4 C63 1.749(10)
Cl6 C64 1.748(10)
Cl5 C63 1.748(9)
Cl11 C65 1.722(11)
Cl7 C64 1.740(11)
S5 O1 1.435(12)
S5 O3 1.485(14)
S5 O2 1.444(12)
S5 C60 1.78(2)
Cl9 C65 1.736(11)
Cl8 C64 1.717(10)
Cl10 C65 1.779(12)
C33 C32 1.527(11)
C33 C34 1.511(12)
C50 C51 1.531(11)
C50 C55 1.520(11)
C16 C15 1.454(13)
C16 C17 1.420(14)
C5 C6 1.386(13)
C5 C4 1.416(13)
C43 C38 1.524(11)
C43 C42 1.527(11)
C46 C45 1.523(11)
C46 C47 1.513(12)
C32 C37 1.550(11)
C6 C7 1.402(12)
C38 C39 1.532(12)
C39 C40 1.553(12)
C37 C36 1.524(13)
C49 C48 1.537(12)
C49 C44 1.516(11)
C10 C9 1.37(3)
C10 C11 1.43(2)
C51 C52 1.524(11)
C53 C52 1.524(12)
C53 C54 1.490(13)
C48 C47 1.526(13)
C42 C41 1.515(13)
C35 C34 1.524(13)
C35 C36 1.517(14)
C55 C54 1.536(12)
C45 C44 1.527(11)
C15 C19 1.414(12)
C15 C14 1.448(13)
C40 C41 1.505(14)
C4 C3 1.402(13)
C18 C17 1.379(14)
C18 C19 1.398(12)
C12 C11 1.41(3)
C12 C13 1.38(2)
C3 C7 1.404(12)
C3 C2 1.483(13)
C9 C8 1.48(3)
C9 C13 1.42(2)
C26 C27 1.421(14)
C26 C31 1.567(12)
C26 C27A 1.37(3)
C20 C25 1.524(12)
C20 C21 1.543(13)
C25 C24 1.520(13)
C24 C23 1.528(17)
C28 C29 1.517(12)
C28 C27 1.551(13)
C28 C27A 1.60(3)
C29 C30 1.459(15)
C29 C30A 1.29(4)
C31 C30 1.563(15)
C31 C30A 1.71(4)
C21 C22 1.529(13)
C22 C23 1.486(18)
C59 C60 1.38(3)
C59 C58 1.33(2)
C60 C61 1.39(2)
C62 C61 1.34(2)
C62 C57 1.43(3)
C58 C57 1.38(2)
C56 C57 1.51(2)
O2A S5A 1.46(2)
O3A S5A 1.45(3)
O1A S5A 1.48(3)
S5A C60A 1.78(2)
C60A C59A 1.38(3)
C60A C61A 1.39(2)
C59A C58A 1.33(3)
C61A C62A 1.34(2)
C62A C57A 1.43(3)
C58A C57A 1.38(2)
C57A C56A 1.51(2)
C8A C9A 1.45(5)
C9A C10A 1.35(5)
C9A C13 1.46(4)
C12A C11A 1.49(4)
C12A C13 1.45(4)
C10A C11A 1.37(4)
